data_4325846
loop_
_publ_author_name
'Jian Hu'
'Minh-Hai Nguyen'
'John H. K. Yip'

_publ_section_title
;
 Metallacyclophanes of 1,6-Bis(diphenylphosphino)pyrene: Excimeric
 Emission and Effect of Oxygen on Stability of the Rings
;
_journal_name_full 'Inorganic Chemistry'
_journal_page_first 7429
_journal_page_last 7439
_journal_paper_doi 10.1021/ic102441b
_journal_volume 50
_journal_year 2011
_chemical_formula_sum 'C40 H28 Au2 Cl2 P2'
_chemical_formula_weight 1035.40
_chemical_name_common 5
_chemical_name_systematic
; 
 ? 
;
_space_group_IT_number 19
_symmetry_cell_setting orthorhombic
_symmetry_space_group_name_Hall 'P 2ac 2ab'
_symmetry_space_group_name_H-M 'P 21 21 21'
_atom_sites_solution_hydrogens geom
_atom_sites_solution_primary direct
_atom_sites_solution_secondary difmap
_audit_creation_method SHELXL-97
_cell_angle_alpha 90.00
_cell_angle_beta 90.00
_cell_angle_gamma 90.00
_cell_formula_units_Z 4
_cell_length_a 12.3088(8)
_cell_length_b 15.1451(10)
_cell_length_c 20.5140(14)
_cell_measurement_reflns_used 3569
_cell_measurement_temperature 223(2)
_cell_measurement_theta_max 22.80
_cell_measurement_theta_min 2.35
_cell_volume 3824.2(4)
_computing_cell_refinement 'Bruker SMART'
_computing_data_collection 'Bruker SMART'
_computing_data_reduction 'Bruker SAINT'
_computing_molecular_graphics 'Bruker SHELXTL'
_computing_publication_material 'Bruker SHELXTL'
_computing_structure_refinement 'SHELXL-97 (Sheldrick, 1997)'
_computing_structure_solution 'SHELXS-97 (Sheldrick, 1990)'
_diffrn_ambient_temperature 223(2)
_diffrn_measured_fraction_theta_full 0.995
_diffrn_measured_fraction_theta_max 0.995
_diffrn_measurement_device_type 'CCD area detector'
_diffrn_measurement_method 'phi and omega scans'
_diffrn_radiation_monochromator graphite
_diffrn_radiation_source 'fine-focus sealed tube'
_diffrn_radiation_type MoK\a
_diffrn_radiation_wavelength 0.71073
_diffrn_reflns_av_R_equivalents 0.0596
_diffrn_reflns_av_sigmaI/netI 0.0696
_diffrn_reflns_limit_h_max 14
_diffrn_reflns_limit_h_min -14
_diffrn_reflns_limit_k_max 18
_diffrn_reflns_limit_k_min -11
_diffrn_reflns_limit_l_max 24
_diffrn_reflns_limit_l_min -24
_diffrn_reflns_number 21980
_diffrn_reflns_theta_full 25.00
_diffrn_reflns_theta_max 25.00
_diffrn_reflns_theta_min 1.93
_exptl_absorpt_coefficient_mu 7.913
_exptl_absorpt_correction_type 'Sadabs, (Sheldrick 2001)'
_exptl_crystal_colour colourless
_exptl_crystal_density_diffrn 1.798
_exptl_crystal_density_meas 0
_exptl_crystal_description 'rectangular block'
_exptl_crystal_F_000 1960
_exptl_crystal_size_max 0.10
_exptl_crystal_size_mid 0.12
_exptl_crystal_size_min 0.20
_refine_diff_density_max 3.067
_refine_diff_density_min -2.779
_refine_diff_density_rms 0.268
_refine_ls_abs_structure_details 'Flack H D (1983), Acta Cryst. A39, 876-881'
_refine_ls_abs_structure_Flack 0.039(19)
_refine_ls_extinction_method none
_refine_ls_goodness_of_fit_ref 1.150
_refine_ls_hydrogen_treatment mixed
_refine_ls_matrix_type full
_refine_ls_number_parameters 367
_refine_ls_number_reflns 6715
_refine_ls_number_restraints 96
_refine_ls_restrained_S_all 1.143
_refine_ls_R_factor_all 0.0666
_refine_ls_R_factor_gt 0.0593
_refine_ls_shift/su_max 0.000
_refine_ls_shift/su_mean 0.000
_refine_ls_structure_factor_coef Fsqd
_refine_ls_weighting_details 'calc w=1/[\s^2^(Fo^2^)+(0.0378P)^2^+86.4310P] where P=(Fo^2^+2Fc^2^)/3'
_refine_ls_weighting_scheme calc
_refine_ls_wR_factor_gt 0.1498
_refine_ls_wR_factor_ref 0.1527
_reflns_number_gt 6001
_reflns_number_total 6715
_reflns_threshold_expression >2sigma(I)
_cod_data_source_file ic102441b_si_002_5.cif
_cod_data_source_block 3062
_cod_database_code 4325846

loop_
_symmetry_equiv_pos_as_xyz
'x, y, z'
'-x+1/2, -y, z+1/2'
'-x, y+1/2, -z+1/2'
'x+1/2, -y+1/2, -z'

loop_
_atom_site_label
_atom_site_type_symbol
_atom_site_fract_x
_atom_site_fract_y
_atom_site_fract_z
_atom_site_U_iso_or_equiv
_atom_site_adp_type
_atom_site_occupancy
_atom_site_symmetry_multiplicity
_atom_site_calc_flag
_atom_site_refinement_flags
Au1 Au 1.16413(5) 0.75168(4) 0.64889(3) 0.02801(17) Uani 1 1 d .
Au2 Au 0.33046(5) 0.90744(4) 0.82192(3) 0.03065(18) Uani 1 1 d .
Cl1 Cl 1.2952(4) 0.8565(3) 0.6351(3) 0.0453(13) Uani 1 1 d .
Cl2 Cl 0.1908(4) 0.8103(4) 0.8272(3) 0.0592(16) Uani 1 1 d .
P1 P 1.0313(3) 0.6522(3) 0.6559(2) 0.0210(9) Uani 1 1 d .
P2 P 0.4677(3) 1.0026(3) 0.8213(2) 0.0236(9) Uani 1 1 d .
C1 C 0.8968(12) 0.7025(10) 0.6578(7) 0.018(3) Uani 1 1 d U
C2 C 0.8269(14) 0.6943(9) 0.6059(7) 0.020(3) Uani 1 1 d U
H2A H 0.8479 0.6600 0.5699 0.024 Uiso 1 1 calc R
C3 C 0.7244(14) 0.7363(12) 0.6055(8) 0.029(4) Uani 1 1 d U
H3A H 0.6762 0.7275 0.5706 0.035 Uiso 1 1 calc R
C4 C 0.6962(12) 0.7893(10) 0.6561(8) 0.023(4) Uani 1 1 d U
C5 C 0.5901(13) 0.8321(11) 0.6592(8) 0.025(4) Uani 1 1 d U
H5A H 0.5416 0.8248 0.6242 0.030 Uiso 1 1 calc R
C6 C 0.5597(14) 0.8814(11) 0.7100(8) 0.025(4) Uani 1 1 d U
H6A H 0.4904 0.9076 0.7102 0.030 Uiso 1 1 calc R
C7 C 0.6294(11) 0.8947(10) 0.7632(7) 0.014(3) Uani 1 1 d U
C8 C 0.6014(13) 0.9489(11) 0.8171(9) 0.027(4) Uani 1 1 d U
C9 C 0.6719(16) 0.9572(10) 0.8695(7) 0.029(4) Uani 1 1 d U
H9A H 0.6505 0.9916 0.9055 0.034 Uiso 1 1 calc R
C10 C 0.7706(12) 0.9173(11) 0.8706(8) 0.025(4) Uani 1 1 d U
H10A H 0.8164 0.9247 0.9069 0.030 Uiso 1 1 calc R
C11 C 0.8042(12) 0.8654(10) 0.8183(8) 0.023(3) Uani 1 1 d U
C12 C 0.9059(13) 0.8216(11) 0.8156(9) 0.026(4) Uani 1 1 d U
H12A H 0.9536 0.8290 0.8510 0.032 Uiso 1 1 calc R
C13 C 0.9388(13) 0.7707(10) 0.7661(8) 0.023(4) Uani 1 1 d U
H13A H 1.0082 0.7448 0.7670 0.027 Uiso 1 1 calc R
C14 C 0.8675(12) 0.7554(12) 0.7116(8) 0.024(3) Uani 1 1 d U
C15 C 0.7647(12) 0.8002(10) 0.7102(8) 0.018(3) Uani 1 1 d U
C16 C 0.7312(12) 0.8544(10) 0.7650(7) 0.018(3) Uani 1 1 d U
C1A C 1.0395(8) 0.5813(7) 0.7271(5) 0.025(4) Uani 1 1 d G
C2A C 1.1385(7) 0.5771(8) 0.7595(5) 0.035(5) Uani 1 1 d G
H2AA H 1.1979 0.6103 0.7444 0.042 Uiso 1 1 calc R
C3A C 1.1496(9) 0.5238(9) 0.8143(6) 0.043(5) Uani 1 1 d G
H3AA H 1.2166 0.5209 0.8362 0.052 Uiso 1 1 calc R
C4A C 1.0617(12) 0.4747(8) 0.8366(6) 0.057(7) Uani 1 1 d G
H4AA H 1.0693 0.4387 0.8736 0.069 Uiso 1 1 calc R
C5A C 0.9627(10) 0.4790(8) 0.8042(7) 0.061(7) Uani 1 1 d G
H5AA H 0.9033 0.4458 0.8193 0.073 Uiso 1 1 calc R
C6A C 0.9516(7) 0.5323(8) 0.7494(6) 0.038(5) Uani 1 1 d G
H6AA H 0.8846 0.5351 0.7275 0.046 Uiso 1 1 calc R
C1B C 1.0299(9) 0.5784(7) 0.5856(5) 0.034(4) Uani 1 1 d G
C2B C 1.1023(9) 0.5942(8) 0.5349(6) 0.042(5) Uani 1 1 d G
H2BA H 1.1501 0.6425 0.5371 0.050 Uiso 1 1 calc R
C3B C 1.1039(12) 0.5387(11) 0.4809(5) 0.061(7) Uani 1 1 d G
H3BA H 1.1528 0.5495 0.4467 0.073 Uiso 1 1 calc R
C4B C 1.0331(15) 0.4673(10) 0.4777(7) 0.077(10) Uani 1 1 d G
H4BA H 1.0342 0.4298 0.4412 0.092 Uiso 1 1 calc R
C5B C 0.9608(13) 0.4514(8) 0.5284(8) 0.082(10) Uani 1 1 d G
H5BA H 0.9130 0.4032 0.5261 0.099 Uiso 1 1 calc R
C6B C 0.9592(10) 0.5070(8) 0.5823(7) 0.044(5) Uani 1 1 d G
H6BA H 0.9103 0.4962 0.6166 0.053 Uiso 1 1 calc R
C1C C 0.4733(9) 1.0696(7) 0.8942(4) 0.027(4) Uani 1 1 d G
C2C C 0.5433(9) 1.1412(7) 0.8999(5) 0.030(4) Uani 1 1 d G
H2CA H 0.5845 1.1596 0.8638 0.036 Uiso 1 1 calc R
C3C C 0.5522(9) 1.1857(7) 0.9590(6) 0.041(5) Uani 1 1 d G
H3CA H 0.5996 1.2341 0.9628 0.049 Uiso 1 1 calc R
C4C C 0.4912(10) 1.1585(8) 1.0123(4) 0.040(5) Uani 1 1 d G
H4CA H 0.4973 1.1885 1.0523 0.048 Uiso 1 1 calc R
C5C C 0.4212(10) 1.0869(8) 1.0067(4) 0.041(5) Uani 1 1 d G
H5CA H 0.3799 1.0685 1.0427 0.049 Uiso 1 1 calc R
C6C C 0.4122(9) 1.0424(7) 0.9476(5) 0.039(5) Uani 1 1 d G
H6CA H 0.3649 0.9940 0.9438 0.047 Uiso 1 1 calc R
C1D C 0.4612(9) 1.0796(7) 0.7533(5) 0.027(4) Uani 1 1 d G
C2D C 0.5536(8) 1.1225(9) 0.7306(6) 0.037(5) Uani 1 1 d G
H2DA H 0.6214 1.1113 0.7501 0.045 Uiso 1 1 calc R
C3D C 0.5458(11) 1.1819(9) 0.6792(7) 0.056(6) Uani 1 1 d G
H3DA H 0.6083 1.2109 0.6639 0.068 Uiso 1 1 calc R
C4D C 0.4456(14) 1.1984(8) 0.6504(6) 0.069(8) Uani 1 1 d G
H4DA H 0.4404 1.2386 0.6156 0.083 Uiso 1 1 calc R
C5D C 0.3532(10) 1.1555(10) 0.6731(7) 0.060(6) Uani 1 1 d G
H5DA H 0.2855 1.1667 0.6536 0.072 Uiso 1 1 calc R
C6D C 0.3610(8) 1.0961(9) 0.7245(6) 0.042(5) Uani 1 1 d G
H6DA H 0.2985 1.0671 0.7398 0.051 Uiso 1 1 calc R

loop_
_atom_site_aniso_label
_atom_site_aniso_U_11
_atom_site_aniso_U_22
_atom_site_aniso_U_33
_atom_site_aniso_U_23
_atom_site_aniso_U_13
_atom_site_aniso_U_12
Au1 0.0183(3) 0.0291(3) 0.0366(3) 0.0025(3) 0.0014(3) 0.0008(3)
Au2 0.0186(3) 0.0321(3) 0.0412(4) -0.0037(3) -0.0005(3) -0.0019(3)
Cl1 0.024(2) 0.047(3) 0.064(4) 0.006(3) 0.000(2) -0.011(2)
Cl2 0.031(3) 0.061(3) 0.085(4) 0.001(3) -0.004(3) -0.021(2)
P1 0.018(2) 0.019(2) 0.025(2) -0.0019(18) -0.0001(17) 0.0023(16)
P2 0.016(2) 0.028(2) 0.027(2) -0.006(2) 0.0003(18) 0.0012(16)
C1 0.017(5) 0.017(5) 0.018(5) -0.004(4) 0.001(4) 0.000(4)
C2 0.018(5) 0.022(5) 0.020(5) -0.001(4) -0.002(4) 0.000(4)
C3 0.031(5) 0.029(6) 0.027(5) -0.002(4) -0.005(4) 0.001(4)
C4 0.021(5) 0.023(5) 0.025(5) 0.000(4) 0.000(4) -0.001(4)
C5 0.023(5) 0.025(5) 0.027(5) -0.002(4) -0.004(4) 0.003(4)
C6 0.025(5) 0.022(5) 0.028(5) -0.001(4) -0.003(4) -0.001(4)
C7 0.014(5) 0.012(5) 0.016(5) -0.001(4) -0.003(4) -0.009(4)
C8 0.027(5) 0.024(5) 0.029(5) 0.001(4) 0.000(4) 0.000(4)
C9 0.031(5) 0.029(5) 0.026(5) -0.007(4) 0.002(4) 0.002(4)
C10 0.022(5) 0.024(5) 0.028(5) -0.002(4) 0.002(4) -0.002(4)
C11 0.020(5) 0.027(5) 0.022(5) 0.004(4) -0.004(4) -0.002(4)
C12 0.027(5) 0.025(5) 0.027(5) -0.001(4) -0.004(4) 0.000(4)
C13 0.022(5) 0.022(5) 0.024(5) -0.003(4) -0.002(4) 0.003(4)
C14 0.024(5) 0.023(5) 0.026(5) -0.002(4) -0.003(4) 0.002(4)
C15 0.018(5) 0.017(5) 0.020(5) -0.003(4) -0.004(4) 0.000(4)
C16 0.020(5) 0.018(5) 0.016(5) -0.002(4) 0.002(4) -0.003(4)
C1A 0.028(9) 0.020(9) 0.026(9) -0.003(7) 0.017(7) 0.000(7)
C2A 0.026(10) 0.053(13) 0.027(9) 0.006(9) 0.005(7) 0.025(9)
C3A 0.044(12) 0.049(11) 0.037(10) 0.012(9) -0.007(10) -0.006(10)
C4A 0.081(18) 0.037(12) 0.054(16) 0.016(10) 0.003(13) 0.018(12)
C5A 0.060(15) 0.026(11) 0.10(2) 0.023(12) 0.017(14) -0.020(10)
C6A 0.045(12) 0.022(10) 0.047(12) 0.004(9) 0.008(9) -0.004(8)
C1B 0.030(9) 0.027(10) 0.045(11) -0.005(8) 0.014(8) 0.019(8)
C2B 0.036(11) 0.058(13) 0.032(11) -0.013(11) 0.001(8) -0.003(10)
C3B 0.076(17) 0.062(16) 0.043(14) -0.026(12) -0.002(12) 0.039(14)
C4B 0.13(3) 0.054(16) 0.051(15) -0.038(13) -0.027(17) 0.047(17)
C5B 0.09(2) 0.058(17) 0.10(2) -0.041(16) -0.047(19) 0.035(15)
C6B 0.037(11) 0.028(11) 0.068(15) -0.013(10) -0.009(10) -0.010(9)
C1C 0.014(8) 0.054(12) 0.013(8) 0.000(8) -0.002(6) 0.020(8)
C2C 0.037(10) 0.015(9) 0.037(11) -0.001(8) 0.000(8) 0.002(7)
C3C 0.031(10) 0.040(12) 0.051(13) 0.001(10) -0.003(9) 0.011(9)
C4C 0.050(12) 0.030(10) 0.039(11) -0.003(9) -0.005(10) 0.006(9)
C5C 0.056(13) 0.053(13) 0.015(9) 0.006(9) -0.001(8) 0.023(11)
C6C 0.038(11) 0.023(10) 0.057(14) -0.015(9) -0.003(10) 0.002(8)
C1D 0.044(11) 0.011(9) 0.025(9) -0.006(7) 0.015(8) 0.005(7)
C2D 0.028(10) 0.046(12) 0.037(11) -0.003(9) 0.006(8) -0.001(9)
C3D 0.073(16) 0.059(15) 0.037(12) 0.000(12) 0.001(12) -0.025(12)
C4D 0.12(2) 0.043(14) 0.040(13) -0.013(12) -0.013(16) 0.017(14)
C5D 0.055(15) 0.074(16) 0.052(14) 0.007(12) 0.002(12) 0.028(13)
C6D 0.035(11) 0.057(13) 0.034(10) -0.002(10) 0.000(8) 0.003(10)

loop_
_atom_type_symbol
_atom_type_description
_atom_type_scat_dispersion_real
_atom_type_scat_dispersion_imag
_atom_type_scat_source
C C 0.0033 0.0016 'International Tables Vol C Tables 4.2.6.8 and 6.1.1.4'
H H 0.0000 0.0000 'International Tables Vol C Tables 4.2.6.8 and 6.1.1.4'
P P 0.1023 0.0942 'International Tables Vol C Tables 4.2.6.8 and 6.1.1.4'
Cl Cl 0.1484 0.1585 'International Tables Vol C Tables 4.2.6.8 and 6.1.1.4'
Au Au -2.0133 8.8022 'International Tables Vol C Tables 4.2.6.8 and 6.1.1.4'

loop_
_geom_angle_atom_site_label_1
_geom_angle_atom_site_label_2
_geom_angle_atom_site_label_3
_geom_angle
P1 Au1 Cl1 176.12(18)
P2 Au2 Cl2 177.6(2)
C1A P1 C1 106.3(6)
C1A P1 C1B 105.9(6)
C1 P1 C1B 105.3(6)
C1A P1 Au1 114.3(4)
C1 P1 Au1 112.6(5)
C1B P1 Au1 111.7(4)
C1C P2 C1D 106.0(6)
C1C P2 C8 104.7(7)
C1D P2 C8 106.6(7)
C1C P2 Au2 112.9(4)
C1D P2 Au2 112.7(4)
C8 P2 Au2 113.2(6)
C2 C1 C14 119.8(14)
C2 C1 P1 120.9(11)
C14 C1 P1 119.1(11)
C1 C2 C3 121.6(14)
C4 C3 C2 119.3(15)
C3 C4 C15 121.4(15)
C3 C4 C5 121.6(15)
C15 C4 C5 116.8(14)
C6 C5 C4 122.2(16)
C5 C6 C7 121.0(15)
C16 C7 C6 120.6(14)
C16 C7 C8 116.8(14)
C6 C7 C8 122.7(14)
C9 C8 C7 120.3(15)
C9 C8 P2 118.8(13)
C7 C8 P2 120.7(12)
C10 C9 C8 122.1(15)
C9 C10 C11 120.3(15)
C10 C11 C12 123.9(15)
C10 C11 C16 118.0(14)
C12 C11 C16 118.1(15)
C13 C12 C11 124.6(16)
C12 C13 C14 119.8(15)
C1 C14 C15 118.6(14)
C1 C14 C13 122.8(14)
C15 C14 C13 118.5(14)
C4 C15 C14 119.3(14)
C4 C15 C16 120.6(14)
C14 C15 C16 120.1(14)
C7 C16 C11 122.4(14)
C7 C16 C15 118.8(14)
C11 C16 C15 118.8(14)
C2A C1A C6A 120.0
C2A C1A P1 117.4(6)
C6A C1A P1 122.6(6)
C3A C2A C1A 120.0
C2A C3A C4A 120.0
C5A C4A C3A 120.0
C4A C5A C6A 120.0
C5A C6A C1A 120.0
C2B C1B C6B 120.0
C2B C1B P1 118.6(7)
C6B C1B P1 121.4(7)
C1B C2B C3B 120.0
C2B C3B C4B 120.0
C5B C4B C3B 120.0
C4B C5B C6B 120.0
C5B C6B C1B 120.0
C2C C1C C6C 120.0
C2C C1C P2 122.1(6)
C6C C1C P2 117.7(6)
C3C C2C C1C 120.0
C2C C3C C4C 120.0
C5C C4C C3C 120.0
C4C C5C C6C 120.0
C5C C6C C1C 120.0
C2D C1D C6D 120.0
C2D C1D P2 121.3(7)
C6D C1D P2 118.7(7)
C3D C2D C1D 120.0
C2D C3D C4D 120.0
C5D C4D C3D 120.0
C4D C5D C6D 120.0
C5D C6D C1D 120.0

loop_
_geom_bond_atom_site_label_1
_geom_bond_atom_site_label_2
_geom_bond_distance
Au1 P1 2.228(4)
Au1 Cl1 2.281(5)
Au2 P2 2.220(4)
Au2 Cl2 2.265(5)
P1 C1A 1.814(9)
P1 C1 1.823(15)
P1 C1B 1.826(10)
P2 C1C 1.809(9)
P2 C1D 1.821(10)
P2 C8 1.839(17)
C1 C2 1.37(2)
C1 C14 1.41(2)
C2 C3 1.41(2)
C3 C4 1.36(2)
C4 C15 1.40(2)
C4 C5 1.46(2)
C5 C6 1.34(2)
C6 C7 1.40(2)
C7 C16 1.39(2)
C7 C8 1.42(2)
C8 C9 1.39(2)
C9 C10 1.36(2)
C10 C11 1.39(2)
C11 C12 1.42(2)
C11 C16 1.43(2)
C12 C13 1.34(2)
C13 C14 1.44(2)
C14 C15 1.44(2)
C15 C16 1.45(2)
C1A C2A 1.3900
C1A C6A 1.3900
C2A C3A 1.3900
C3A C4A 1.3900
C4A C5A 1.3900
C5A C6A 1.3900
C1B C2B 1.3900
C1B C6B 1.3900
C2B C3B 1.3900
C3B C4B 1.3900
C4B C5B 1.3900
C5B C6B 1.3900
C1C C2C 1.3900
C1C C6C 1.3900
C2C C3C 1.3900
C3C C4C 1.3900
C4C C5C 1.3900
C5C C6C 1.3900
C1D C2D 1.3900
C1D C6D 1.3900
C2D C3D 1.3900
C3D C4D 1.3900
C4D C5D 1.3900
C5D C6D 1.3900
